data_4114354
loop_
_publ_author_name
'Angel Ugrinov'
'Slavi C. Sevov'

_publ_section_title
;
 Derivatization of Deltahedral Zintl Ions by Nucleophilic Addition:
 [Ph-Ge9-SbPh2]2-and [Ph2Sb-Ge9-Ge9-SbPh2]4-
;
_journal_name_full 'Journal of the American Chemical Society'
_journal_page_first 14059
_journal_page_last 14064
_journal_paper_doi 10.1021/ja037007b
_journal_volume 125
_journal_year 2003
_chemical_formula_sum 'C26 H61 Ge9 K3 N10 O6'
_chemical_formula_weight 1380.46
_chemical_name_systematic
; 
(K-crypt)2K4[Ge9-Ge9].8en
;
_space_group_IT_number 2
_symmetry_cell_setting triclinic
_symmetry_space_group_name_Hall '-P 1'
_symmetry_space_group_name_H-M 'P -1'
_atom_sites_solution_hydrogens geom
_atom_sites_solution_primary direct
_atom_sites_solution_secondary difmap
_audit_creation_method SHELXL-97
_cell_angle_alpha 84.5220(10)
_cell_angle_beta 81.3900(10)
_cell_angle_gamma 80.1760(10)
_cell_formula_units_Z 2
_cell_length_a 9.3854(5)
_cell_length_b 13.5391(7)
_cell_length_c 19.4560(10)
_cell_measurement_temperature 100(2)
_cell_volume 2402.4(2)
_computing_cell_refinement 'Bruker SMART'
_computing_data_collection 'Bruker SMART'
_computing_data_reduction 'Bruker SHELXTL-V5.1'
_computing_molecular_graphics 'Bruker SHELXTL-V5.1'
_computing_publication_material 'Bruker SHELXTL-V5.1'
_computing_structure_refinement 'Bruker SHELXTL-V5.1'
_computing_structure_solution 'Bruker SHELXTL-V5.1'
_diffrn_ambient_temperature 100(2)
_diffrn_measured_fraction_theta_full 0.996
_diffrn_measured_fraction_theta_max 0.996
_diffrn_measurement_device_type 'CCD area detector'
_diffrn_measurement_method 'phi and omega scans'
_diffrn_radiation_monochromator graphite
_diffrn_radiation_source 'fine-focus sealed tube'
_diffrn_radiation_type MoK\a
_diffrn_radiation_wavelength 0.71073
_diffrn_reflns_av_R_equivalents 0.0476
_diffrn_reflns_av_sigmaI/netI 0.0784
_diffrn_reflns_limit_h_max 12
_diffrn_reflns_limit_h_min -12
_diffrn_reflns_limit_k_max 18
_diffrn_reflns_limit_k_min -18
_diffrn_reflns_limit_l_max 25
_diffrn_reflns_limit_l_min -25
_diffrn_reflns_number 26489
_diffrn_reflns_theta_full 28.31
_diffrn_reflns_theta_max 28.31
_diffrn_reflns_theta_min 1.92
_exptl_absorpt_coefficient_mu 5.852
_exptl_absorpt_correction_T_max 1.0000
_exptl_absorpt_correction_T_min 0.6762
_exptl_absorpt_correction_type empirical
_exptl_absorpt_process_details SADABS
_exptl_crystal_colour dark-red
_exptl_crystal_density_diffrn 1.908
_exptl_crystal_description irregular
_exptl_crystal_F_000 1360
_exptl_crystal_size_max 0.28
_exptl_crystal_size_mid 0.22
_exptl_crystal_size_min 0.14
_refine_diff_density_max 3.721
_refine_diff_density_min -1.717
_refine_diff_density_rms 0.180
_refine_ls_extinction_method none
_refine_ls_goodness_of_fit_ref 0.952
_refine_ls_hydrogen_treatment mixed
_refine_ls_matrix_type fullcycle
_refine_ls_number_parameters 467
_refine_ls_number_reflns 11921
_refine_ls_number_restraints 2
_refine_ls_restrained_S_all 0.952
_refine_ls_R_factor_all 0.0783
_refine_ls_R_factor_gt 0.0520
_refine_ls_shift/su_max 0.055
_refine_ls_shift/su_mean 0.011
_refine_ls_structure_factor_coef Fsqd
_refine_ls_weighting_details 'calc w=1/[\s^2^(Fo^2^)+(0.0724P)^2^+8.3368P] where P=(Fo^2^+2Fc^2^)/3'
_refine_ls_weighting_scheme calc
_refine_ls_wR_factor_gt 0.1297
_refine_ls_wR_factor_ref 0.1467
_reflns_number_gt 8639
_reflns_number_total 11921
_reflns_threshold_expression >2sigma(I)
_cod_data_source_file ja037007bsi20030701_034647_3.cif
_cod_data_source_block p-1
_cod_database_code 4114354

loop_
_symmetry_equiv_pos_as_xyz
'x, y, z'
'-x, -y, -z'

loop_
_atom_site_label
_atom_site_type_symbol
_atom_site_fract_x
_atom_site_fract_y
_atom_site_fract_z
_atom_site_U_iso_or_equiv
_atom_site_adp_type
_atom_site_occupancy
_atom_site_symmetry_multiplicity
_atom_site_calc_flag
_atom_site_refinement_flags
Ge1 Ge 0.43037(6) 0.14220(4) 0.12903(3) 0.02136(12) Uani 1 1 d .
Ge2 Ge 0.79992(6) 0.00452(4) 0.19309(3) 0.02071(12) Uani 1 1 d .
Ge3 Ge 0.53927(6) -0.01528(4) 0.05954(3) 0.01932(12) Uani 1 1 d .
Ge4 Ge 0.72145(6) 0.10634(4) 0.06751(3) 0.02056(12) Uani 1 1 d .
Ge5 Ge 0.38087(6) -0.04217(4) 0.17538(3) 0.02217(13) Uani 1 1 d .
Ge6 Ge 0.51298(6) 0.03924(4) 0.25562(3) 0.02020(12) Uani 1 1 d .
Ge7 Ge 0.63406(6) -0.13358(4) 0.20994(3) 0.02135(12) Uani 1 1 d .
Ge8 Ge 0.78844(6) -0.09359(4) 0.08894(3) 0.02361(13) Uani 1 1 d .
Ge9 Ge 0.63944(7) 0.18088(4) 0.18725(3) 0.02333(13) Uani 1 1 d .
K3 K 0.4812(2) -0.25845(12) 0.06014(10) 0.0606(5) Uani 1 1 d .
K2 K -0.02221(12) 0.25627(8) 0.47789(6) 0.0188(2) Uani 1 1 d .
K1 K 0.10465(14) 0.05606(13) 0.08250(7) 0.0391(3) Uani 1 1 d .
O6 O 0.2912(4) 0.2570(3) 0.46330(19) 0.0209(8) Uani 1 1 d .
O5 O -0.0414(4) 0.1394(3) 0.37032(19) 0.0225(8) Uani 1 1 d .
O4 O 0.1377(4) 0.1839(3) 0.5861(2) 0.0226(8) Uani 1 1 d .
O3 O -0.1059(4) 0.4413(3) 0.4017(2) 0.0253(9) Uani 1 1 d .
O2 O -0.2395(4) 0.1292(3) 0.49541(19) 0.0221(8) Uani 1 1 d .
O1 O -0.2228(4) 0.4163(3) 0.5448(2) 0.0258(9) Uani 1 1 d .
N2 N 0.1418(5) 0.3006(3) 0.3385(2) 0.0212(9) Uani 1 1 d .
N1 N -0.1876(5) 0.2144(3) 0.6190(2) 0.0218(10) Uani 1 1 d .
C1 C 0.0629(7) 0.1935(5) 0.6554(3) 0.0273(12) Uani 1 1 d .
H1A H 0.0462 0.2634 0.6662 0.033 Uiso 1 1 calc R
H1B H 0.1223 0.1549 0.6885 0.033 Uiso 1 1 calc R
C2 C -0.2648(6) 0.0796(4) 0.5631(3) 0.0250(12) Uani 1 1 d .
H2A H -0.1773 0.0343 0.5731 0.030 Uiso 1 1 calc R
H2B H -0.3429 0.0404 0.5650 0.030 Uiso 1 1 calc R
C3 C -0.2262(6) 0.0611(4) 0.4427(3) 0.0252(12) Uani 1 1 d .
H3A H -0.3186 0.0380 0.4431 0.030 Uiso 1 1 calc R
H3B H -0.1533 0.0032 0.4516 0.030 Uiso 1 1 calc R
C4 C -0.0810(6) 0.1559(4) 0.6615(3) 0.0259(12) Uani 1 1 d .
H4A H -0.0621 0.0870 0.6484 0.031 Uiso 1 1 calc R
H4B H -0.1245 0.1552 0.7100 0.031 Uiso 1 1 calc R
C5 C 0.3605(6) 0.1834(4) 0.5099(3) 0.0244(12) Uani 1 1 d .
H5A H 0.4621 0.1910 0.5074 0.029 Uiso 1 1 calc R
H5B H 0.3573 0.1168 0.4963 0.029 Uiso 1 1 calc R
C6 C 0.2877(6) 0.3222(5) 0.3440(3) 0.0278(13) Uani 1 1 d .
H6A H 0.2779 0.3898 0.3587 0.033 Uiso 1 1 calc R
H6B H 0.3451 0.3205 0.2982 0.033 Uiso 1 1 calc R
C7 C 0.0015(7) 0.4728(4) 0.3470(3) 0.0297(13) Uani 1 1 d .
H7A H 0.0798 0.4931 0.3669 0.036 Uiso 1 1 calc R
H7B H -0.0427 0.5298 0.3191 0.036 Uiso 1 1 calc R
C8 C 0.2868(6) 0.1942(4) 0.5822(3) 0.0238(12) Uani 1 1 d .
H8A H 0.3344 0.1431 0.6134 0.029 Uiso 1 1 calc R
H8B H 0.2940 0.2595 0.5967 0.029 Uiso 1 1 calc R
C9 C 0.0144(6) 0.1710(5) 0.3000(3) 0.0262(12) Uani 1 1 d .
H9A H -0.0563 0.2234 0.2810 0.031 Uiso 1 1 calc R
H9B H 0.0312 0.1147 0.2708 0.031 Uiso 1 1 calc R
C10 C -0.3056(6) 0.1567(4) 0.6157(3) 0.0243(12) Uani 1 1 d .
H10A H -0.3912 0.2027 0.6041 0.029 Uiso 1 1 calc R
H10B H -0.3309 0.1234 0.6612 0.029 Uiso 1 1 calc R
C11 C -0.2518(7) 0.3101(4) 0.6500(3) 0.0271(12) Uani 1 1 d .
H11A H -0.1753 0.3386 0.6658 0.033 Uiso 1 1 calc R
H11B H -0.3220 0.2969 0.6904 0.033 Uiso 1 1 calc R
C12 C -0.1764(7) 0.5224(4) 0.4413(3) 0.0303(13) Uani 1 1 d .
H12A H -0.2216 0.5761 0.4112 0.036 Uiso 1 1 calc R
H12B H -0.1056 0.5483 0.4633 0.036 Uiso 1 1 calc R
C13 C -0.1822(6) 0.1133(4) 0.3722(3) 0.0245(12) Uani 1 1 d .
H13A H -0.1810 0.0690 0.3357 0.029 Uiso 1 1 calc R
H13B H -0.2523 0.1734 0.3644 0.029 Uiso 1 1 calc R
C14 C 0.0614(7) 0.3866(4) 0.3019(3) 0.0291(13) Uani 1 1 d .
H14A H -0.0188 0.3650 0.2844 0.035 Uiso 1 1 calc R
H14B H 0.1257 0.4100 0.2622 0.035 Uiso 1 1 calc R
C15 C 0.3693(6) 0.2504(5) 0.3942(3) 0.0277(13) Uani 1 1 d .
H15A H 0.3795 0.1823 0.3803 0.033 Uiso 1 1 calc R
H15B H 0.4662 0.2668 0.3933 0.033 Uiso 1 1 calc R
C16 C 0.1555(6) 0.2101(4) 0.3003(3) 0.0260(12) Uani 1 1 d .
H16A H 0.2235 0.1574 0.3208 0.031 Uiso 1 1 calc R
H16B H 0.1972 0.2248 0.2525 0.031 Uiso 1 1 calc R
C17 C -0.3265(6) 0.3855(4) 0.5995(3) 0.0282(13) Uani 1 1 d .
H17A H -0.3976 0.3556 0.5804 0.034 Uiso 1 1 calc R
H17B H -0.3777 0.4434 0.6236 0.034 Uiso 1 1 calc R
C18 C -0.2900(6) 0.4864(4) 0.4957(3) 0.0302(13) Uani 1 1 d .
H18A H -0.3472 0.5430 0.5194 0.036 Uiso 1 1 calc R
H18B H -0.3553 0.4548 0.4739 0.036 Uiso 1 1 calc R
C19 C 0.6569(13) -0.5071(6) 0.2658(4) 0.073(3) Uani 1 1 d .
H19A H 0.6554 -0.4501 0.2927 0.087 Uiso 1 1 calc R
H19B H 0.7549 -0.5228 0.2412 0.087 Uiso 1 1 calc R
C20 C 0.0845(11) -0.2999(10) 0.1719(5) 0.083(3) Uani 1 1 d .
H20A H 0.0126 -0.2505 0.1965 0.099 Uiso 1 1 calc R
H20B H 0.1478 -0.3305 0.2058 0.099 Uiso 1 1 calc R
C21 C -0.0423(10) 0.3413(6) 0.0725(5) 0.061(2) Uani 1 1 d .
H21A H -0.1131 0.3229 0.0465 0.073 Uiso 1 1 calc R
H21B H -0.0880 0.4000 0.0972 0.073 Uiso 1 1 calc R
C22 C 0.5622(12) -0.4776(6) 0.2165(5) 0.072(3) Uani 1 1 d .
H22A H 0.4655 -0.4540 0.2401 0.086 Uiso 1 1 calc R
H22B H 0.5561 -0.5353 0.1918 0.086 Uiso 1 1 calc R
C23 C 0.684(4) -0.371(7) -0.032(6) 2.0(3) Uiso 1 1 d D
C24 C 0.578(4) -0.432(3) -0.059(2) 0.33(2) Uiso 1 1 d D
C25 C 0.001(4) -0.619(3) -0.1633(18) 0.277(15) Uiso 1 1 d .
C26 C 0.079(3) 0.3642(13) 0.0265(12) 0.302(15) Uani 1 1 d .
H26A H 0.0420 0.3730 -0.0180 0.363 Uiso 1 1 calc R
H26B H 0.0843 0.4317 0.0376 0.363 Uiso 1 1 calc R
N3 N 0.1731(10) -0.2405(6) 0.1255(4) 0.077(2) Uani 1 1 d .
H3C H 0.1897 -0.1897 0.1474 0.116 Uiso 1 1 calc R
H3D H 0.1275 -0.2164 0.0890 0.116 Uiso 1 1 calc R
H3E H 0.2577 -0.2782 0.1109 0.116 Uiso 1 1 calc R
N4 N 0.6106(13) -0.3953(5) 0.1646(4) 0.111(4) Uani 1 1 d .
H4C H 0.5471 -0.3786 0.1341 0.167 Uiso 1 1 calc R
H4D H 0.6985 -0.4171 0.1421 0.167 Uiso 1 1 calc R
H4E H 0.6147 -0.3417 0.1870 0.167 Uiso 1 1 calc R
N5 N 0.6298(6) -0.5908(4) 0.3135(3) 0.0375(13) Uani 1 1 d .
H5C H 0.6968 -0.6029 0.3424 0.056 Uiso 1 1 calc R
H5D H 0.6341 -0.6447 0.2899 0.056 Uiso 1 1 calc R
H5E H 0.5416 -0.5770 0.3379 0.056 Uiso 1 1 calc R
N6 N 0.0015(7) 0.2585(5) 0.1225(3) 0.0523(17) Uani 1 1 d .
H6C H -0.0771 0.2430 0.1502 0.078 Uiso 1 1 calc R
H6D H 0.0626 0.2768 0.1480 0.078 Uiso 1 1 calc R
H6E H 0.0458 0.2053 0.0997 0.078 Uiso 1 1 calc R
N7 N 0.4379(17) -0.3989(7) -0.0328(4) 0.109(4) Uani 1 1 d .
N8 N 0.7873(13) -0.3284(11) -0.0095(5) 0.165(5) Uani 1 1 d D
H8C H 0.8719 -0.3700 -0.0137 0.247 Uiso 1 1 calc R
H8D H 0.7601 -0.3158 0.0351 0.247 Uiso 1 1 calc R
H8E H 0.7975 -0.2711 -0.0348 0.247 Uiso 1 1 calc R
N9 N 0.167(3) -0.4305(15) 0.1321(9) 0.276(10) Uani 1 1 d .
N10 N 0.387(3) -0.4655(19) -0.0109(13) 0.241(10) Uiso 1 1 d .

loop_
_atom_site_aniso_label
_atom_site_aniso_U_11
_atom_site_aniso_U_22
_atom_site_aniso_U_33
_atom_site_aniso_U_23
_atom_site_aniso_U_13
_atom_site_aniso_U_12
Ge1 0.0180(3) 0.0260(3) 0.0201(3) -0.0004(2) -0.0036(2) -0.0035(2)
Ge2 0.0164(3) 0.0306(3) 0.0171(3) -0.0003(2) -0.0045(2) -0.0078(2)
Ge3 0.0186(3) 0.0270(3) 0.0147(2) -0.0010(2) -0.0039(2) -0.0091(2)
Ge4 0.0188(3) 0.0290(3) 0.0158(3) 0.0015(2) -0.0022(2) -0.0107(2)
Ge5 0.0184(3) 0.0329(3) 0.0178(3) 0.0021(2) -0.0034(2) -0.0125(2)
Ge6 0.0195(3) 0.0277(3) 0.0142(3) -0.0028(2) -0.0007(2) -0.0067(2)
Ge7 0.0236(3) 0.0225(3) 0.0192(3) 0.0008(2) -0.0052(2) -0.0064(2)
Ge8 0.0222(3) 0.0299(3) 0.0176(3) -0.0040(2) -0.0018(2) -0.0003(2)
Ge9 0.0282(3) 0.0238(3) 0.0214(3) -0.0029(2) -0.0055(2) -0.0111(2)
K3 0.1002(15) 0.0365(8) 0.0497(10) 0.0120(7) -0.0230(10) -0.0206(9)
K2 0.0173(5) 0.0199(5) 0.0207(5) -0.0005(4) -0.0044(4) -0.0058(4)
K1 0.0208(6) 0.0701(10) 0.0265(7) 0.0016(6) -0.0028(5) -0.0107(6)
O6 0.0170(17) 0.0244(18) 0.0205(18) 0.0023(14) -0.0040(15) -0.0022(14)
O5 0.0180(18) 0.031(2) 0.0210(19) -0.0038(15) -0.0039(15) -0.0097(15)
O4 0.0165(18) 0.031(2) 0.0221(19) -0.0027(15) -0.0048(15) -0.0057(15)
O3 0.027(2) 0.0202(18) 0.029(2) -0.0003(15) -0.0037(17) -0.0038(15)
O2 0.028(2) 0.0207(18) 0.0196(18) -0.0009(14) -0.0032(16) -0.0097(15)
O1 0.0200(19) 0.028(2) 0.030(2) -0.0026(16) -0.0042(17) -0.0023(15)
N2 0.017(2) 0.030(2) 0.018(2) -0.0007(18) -0.0041(18) -0.0065(17)
N1 0.021(2) 0.023(2) 0.023(2) -0.0011(17) -0.0027(19) -0.0079(17)
C1 0.033(3) 0.035(3) 0.015(3) 0.000(2) -0.006(2) -0.009(2)
C2 0.029(3) 0.026(3) 0.022(3) 0.003(2) -0.003(2) -0.014(2)
C3 0.029(3) 0.024(3) 0.027(3) -0.005(2) -0.005(2) -0.011(2)
C4 0.029(3) 0.030(3) 0.020(3) 0.008(2) -0.004(2) -0.012(2)
C5 0.018(2) 0.020(2) 0.038(3) 0.004(2) -0.013(2) -0.006(2)
C6 0.021(3) 0.043(3) 0.022(3) 0.008(2) -0.004(2) -0.016(2)
C7 0.031(3) 0.027(3) 0.032(3) 0.011(2) -0.010(3) -0.011(2)
C8 0.019(3) 0.026(3) 0.029(3) 0.003(2) -0.011(2) -0.007(2)
C9 0.023(3) 0.039(3) 0.018(3) -0.006(2) 0.000(2) -0.009(2)
C10 0.019(3) 0.030(3) 0.025(3) -0.001(2) 0.001(2) -0.012(2)
C11 0.030(3) 0.033(3) 0.020(3) -0.006(2) -0.002(2) -0.009(2)
C12 0.039(3) 0.015(2) 0.035(3) 0.001(2) -0.009(3) 0.000(2)
C13 0.027(3) 0.031(3) 0.021(3) -0.002(2) -0.007(2) -0.017(2)
C14 0.027(3) 0.037(3) 0.025(3) 0.005(2) -0.008(2) -0.011(2)
C15 0.016(3) 0.039(3) 0.028(3) 0.002(2) -0.006(2) -0.005(2)
C16 0.028(3) 0.030(3) 0.020(3) -0.004(2) 0.000(2) -0.005(2)
C17 0.023(3) 0.030(3) 0.032(3) -0.011(2) -0.002(2) -0.003(2)
C18 0.027(3) 0.025(3) 0.040(3) -0.007(2) -0.014(3) 0.004(2)
C19 0.142(9) 0.047(5) 0.041(4) 0.001(3) -0.020(5) -0.047(5)
C20 0.059(6) 0.142(10) 0.048(5) 0.000(6) -0.011(5) -0.017(6)
C21 0.075(6) 0.042(4) 0.069(6) 0.000(4) -0.027(5) -0.003(4)
C22 0.101(7) 0.044(5) 0.080(7) -0.007(4) -0.042(6) -0.011(5)
C26 0.31(2) 0.138(12) 0.28(2) 0.144(13) 0.209(19) 0.146(14)
N3 0.083(6) 0.079(5) 0.075(6) -0.017(4) -0.025(5) -0.010(5)
N4 0.255(11) 0.039(4) 0.069(5) 0.022(3) -0.104(6) -0.047(5)
N5 0.040(3) 0.040(3) 0.036(3) 0.000(2) -0.010(3) -0.015(2)
N6 0.032(3) 0.086(5) 0.044(4) -0.011(3) -0.006(3) -0.018(3)
N7 0.221(13) 0.077(6) 0.038(4) 0.015(4) -0.037(6) -0.042(7)
N8 0.175(9) 0.281(14) 0.080(6) 0.104(8) -0.062(7) -0.177(10)
N9 0.48(3) 0.276(17) 0.158(14) 0.116(12) -0.123(17) -0.299(18)

loop_
_atom_type_symbol
_atom_type_description
_atom_type_scat_dispersion_real
_atom_type_scat_dispersion_imag
_atom_type_scat_source
C C 0.0033 0.0016 'International Tables Vol C Tables 4.2.6.8 and 6.1.1.4'
N N 0.0061 0.0033 'International Tables Vol C Tables 4.2.6.8 and 6.1.1.4'
O O 0.0106 0.0060 'International Tables Vol C Tables 4.2.6.8 and 6.1.1.4'
K K 0.2009 0.2494 'International Tables Vol C Tables 4.2.6.8 and 6.1.1.4'
Ge Ge 0.1547 1.8001 'International Tables Vol C Tables 4.2.6.8 and 6.1.1.4'
H H 0.0000 0.0000 'International Tables Vol C Tables 4.2.6.8 and 6.1.1.4'

loop_
_geom_angle_atom_site_label_1
_geom_angle_atom_site_label_2
_geom_angle_atom_site_label_3
_geom_angle
_geom_angle_site_symmetry_1
_geom_angle_site_symmetry_3
Ge9 Ge1 Ge3 105.53(3) . .
Ge9 Ge1 Ge5 108.07(3) . .
Ge3 Ge1 Ge5 57.54(2) . .
Ge9 Ge1 Ge4 57.58(2) . .
Ge3 Ge1 Ge4 57.33(2) . .
Ge5 Ge1 Ge4 102.14(2) . .
Ge9 Ge1 Ge6 56.68(2) . .
Ge3 Ge1 Ge6 91.47(2) . .
Ge5 Ge1 Ge6 55.17(2) . .
Ge4 Ge1 Ge6 89.67(2) . .
Ge9 Ge1 K1 167.24(3) . .
Ge3 Ge1 K1 76.20(3) . .
Ge5 Ge1 K1 61.79(3) . .
Ge4 Ge1 K1 129.80(3) . .
Ge6 Ge1 K1 110.93(3) . .
Ge9 Ge1 K3 102.00(4) . 2_655
Ge3 Ge1 K3 77.16(3) . 2_655
Ge5 Ge1 K3 130.48(3) . 2_655
Ge4 Ge1 K3 63.15(4) . 2_655
Ge6 Ge1 K3 152.60(4) . 2_655
K1 Ge1 K3 90.72(4) . 2_655
Ge8 Ge2 Ge7 61.52(2) . .
Ge8 Ge2 Ge9 111.87(3) . .
Ge7 Ge2 Ge9 109.58(3) . .
Ge8 Ge2 Ge6 103.49(3) . .
Ge7 Ge2 Ge6 57.81(2) . .
Ge9 Ge2 Ge6 57.46(2) . .
Ge8 Ge2 Ge4 59.57(2) . .
Ge7 Ge2 Ge4 100.62(2) . .
Ge9 Ge2 Ge4 56.80(2) . .
Ge6 Ge2 Ge4 90.97(2) . .
Ge8 Ge2 K1 78.38(3) . 1_655
Ge7 Ge2 K1 136.74(4) . 1_655
Ge9 Ge2 K1 99.48(3) . 1_655
Ge6 Ge2 K1 156.19(4) . 1_655
Ge4 Ge2 K1 69.24(3) . 1_655
Ge3 Ge3 Ge8 126.94(4) 2_655 .
Ge3 Ge3 Ge5 127.70(4) 2_655 .
Ge8 Ge3 Ge5 101.39(3) . .
Ge3 Ge3 Ge4 107.79(3) 2_655 .
Ge8 Ge3 Ge4 63.10(2) . .
Ge5 Ge3 Ge4 111.57(3) . .
Ge3 Ge3 Ge1 108.23(3) 2_655 .
Ge8 Ge3 Ge1 112.11(3) . .
Ge5 Ge3 Ge1 62.32(2) . .
Ge4 Ge3 Ge1 64.92(2) . .
Ge3 Ge3 K3 87.97(4) 2_655 .
Ge8 Ge3 K3 84.80(4) . .
Ge5 Ge3 K3 76.64(4) . .
Ge4 Ge3 K3 147.68(4) . .
Ge1 Ge3 K3 137.62(4) . .
Ge9 Ge4 Ge3 105.06(3) . .
Ge9 Ge4 Ge8 108.27(3) . .
Ge3 Ge4 Ge8 57.07(2) . .
Ge9 Ge4 Ge1 56.58(2) . .
Ge3 Ge4 Ge1 57.75(2) . .
Ge8 Ge4 Ge1 102.08(2) . .
Ge9 Ge4 Ge2 57.26(2) . .
Ge3 Ge4 Ge2 91.40(2) . .
Ge8 Ge4 Ge2 55.20(2) . .
Ge1 Ge4 Ge2 89.75(2) . .
Ge9 Ge4 K1 95.99(3) . 1_655
Ge3 Ge4 K1 130.62(4) . 1_655
Ge8 Ge4 K1 74.09(3) . 1_655
Ge1 Ge4 K1 150.34(3) . 1_655
Ge2 Ge4 K1 63.55(3) . 1_655
Ge9 Ge4 K3 108.68(4) . 2_655
Ge3 Ge4 K3 82.56(4) . 2_655
Ge8 Ge4 K3 130.74(4) . 2_655
Ge1 Ge4 K3 73.36(4) . 2_655
Ge2 Ge4 K3 162.76(4) . 2_655
K1 Ge4 K3 131.80(4) 1_655 2_655
Ge9 Ge4 K1 165.68(3) . 2_655
Ge3 Ge4 K1 74.41(3) . 2_655
Ge8 Ge4 K1 59.04(3) . 2_655
Ge1 Ge4 K1 129.29(3) . 2_655
Ge2 Ge4 K1 108.45(3) . 2_655
K1 Ge4 K1 74.78(4) 1_655 2_655
K3 Ge4 K1 85.54(4) 2_655 2_655
Ge3 Ge5 Ge6 100.37(3) . .
Ge3 Ge5 Ge7 81.08(2) . .
Ge6 Ge5 Ge7 59.93(2) . .
Ge3 Ge5 Ge1 60.14(2) . .
Ge6 Ge5 Ge1 66.22(2) . .
Ge7 Ge5 Ge1 103.88(3) . .
Ge3 Ge5 K1 83.32(3) . .
Ge6 Ge5 K1 131.03(4) . .
Ge7 Ge5 K1 162.66(4) . .
Ge1 Ge5 K1 74.44(3) . .
Ge3 Ge5 K3 62.34(3) . .
Ge6 Ge5 K3 135.44(4) . .
Ge7 Ge5 K3 76.35(4) . .
Ge1 Ge5 K3 121.54(3) . .
K1 Ge5 K3 89.72(4) . .
Ge5 Ge6 Ge9 110.46(3) . .
Ge5 Ge6 Ge7 61.44(2) . .
Ge9 Ge6 Ge7 110.12(3) . .
Ge5 Ge6 Ge2 102.50(3) . .
Ge9 Ge6 Ge2 58.02(2) . .
Ge7 Ge6 Ge2 57.85(2) . .
Ge5 Ge6 Ge1 58.62(2) . .
Ge9 Ge6 Ge1 55.80(2) . .
Ge7 Ge6 Ge1 99.76(2) . .
Ge2 Ge6 Ge1 89.62(2) . .
Ge6 Ge7 Ge2 64.34(2) . .
Ge6 Ge7 Ge8 106.00(3) . .
Ge2 Ge7 Ge8 58.37(2) . .
Ge6 Ge7 Ge5 58.63(2) . .
Ge2 Ge7 Ge5 105.18(3) . .
Ge8 Ge7 Ge5 95.99(3) . .
Ge3 Ge8 Ge2 99.84(3) . .
Ge3 Ge8 Ge7 81.43(2) . .
Ge2 Ge8 Ge7 60.11(2) . .
Ge3 Ge8 Ge4 59.84(2) . .
Ge2 Ge8 Ge4 65.24(2) . .
Ge7 Ge8 Ge4 103.51(3) . .
Ge3 Ge8 K1 84.60(3) . 2_655
Ge2 Ge8 K1 132.82(4) . 2_655
Ge7 Ge8 K1 162.81(4) . 2_655
Ge4 Ge8 K1 77.70(3) . 2_655
Ge3 Ge8 K1 123.27(3) . 1_655
Ge2 Ge8 K1 61.14(3) . 1_655
Ge7 Ge8 K1 119.10(3) . 1_655
Ge4 Ge8 K1 63.90(3) . 1_655
K1 Ge8 K1 77.12(4) 2_655 1_655
Ge1 Ge9 Ge6 67.52(2) . .
Ge1 Ge9 Ge4 65.84(2) . .
Ge6 Ge9 Ge4 100.87(3) . .
Ge1 Ge9 Ge2 100.45(3) . .
Ge6 Ge9 Ge2 64.51(2) . .
Ge4 Ge9 Ge2 65.94(2) . .
C23 K3 N8 26.6(4) . .
C23 K3 C24 27.4(8) . .
N8 K3 C24 54.0(8) . .
C23 K3 Ge3 113(2) . .
N8 K3 Ge3 93.0(2) . .
C24 K3 Ge3 132.7(12) . .
C23 K3 Ge4 98(3) . 2_655
N8 K3 Ge4 108.40(18) . 2_655
C24 K3 Ge4 86.7(13) . 2_655
Ge3 K3 Ge4 71.63(3) . 2_655
C23 K3 Ge5 149.9(14) . .
N8 K3 Ge5 123.9(2) . .
C24 K3 Ge5 173.2(13) . .
Ge3 K3 Ge5 41.02(2) . .
Ge4 K3 Ge5 88.20(4) 2_655 .
C23 K3 Ge1 62(3) . 2_655
N8 K3 Ge1 65.40(18) . 2_655
C24 K3 Ge1 66.7(13) . 2_655
Ge3 K3 Ge1 68.76(3) . 2_655
Ge4 K3 Ge1 43.49(2) 2_655 2_655
Ge5 K3 Ge1 106.49(4) . 2_655
O4 K2 O5 122.49(11) . .
O4 K2 O3 138.74(11) . .
O5 K2 O3 94.17(11) . .
O4 K2 O2 102.43(11) . .
O5 K2 O2 60.54(11) . .
O3 K2 O2 112.68(11) . .
O4 K2 O1 99.52(11) . .
O5 K2 O1 132.60(11) . .
O3 K2 O1 59.59(11) . .
O2 K2 O1 91.97(11) . .
O4 K2 O6 58.61(10) . .
O5 K2 O6 101.51(10) . .
O3 K2 O6 99.01(11) . .
O2 K2 O6 143.78(10) . .
O1 K2 O6 119.97(11) . .
O4 K2 N2 117.76(11) . .
O5 K2 N2 61.95(11) . .
O3 K2 N2 60.64(12) . .
O2 K2 N2 121.20(11) . .
O1 K2 N2 119.06(12) . .
O6 K2 N2 60.03(11) . .
O4 K2 N1 62.21(12) . .
O5 K2 N1 118.78(11) . .
O3 K2 N1 118.80(12) . .
O2 K2 N1 59.45(11) . .
O1 K2 N1 60.28(11) . .
O6 K2 N1 119.80(11) . .
N2 K2 N1 179.21(12) . .
Ge8 K1 Ge5 113.94(4) 2_655 .
Ge8 K1 Ge2 138.86(5) 2_655 1_455
Ge5 K1 Ge2 102.81(4) . 1_455
Ge8 K1 Ge4 94.59(4) 2_655 1_455
Ge5 K1 Ge4 150.02(5) . 1_455
Ge2 K1 Ge4 47.21(2) 1_455 1_455
Ge8 K1 Ge1 92.82(4) 2_655 .
Ge5 K1 Ge1 43.77(2) . .
Ge2 K1 Ge1 127.44(4) 1_455 .
Ge4 K1 Ge1 148.87(5) 1_455 .
Ge8 K1 Ge4 43.26(2) 2_655 2_655
Ge5 K1 Ge4 90.71(4) . 2_655
Ge2 K1 Ge4 122.25(5) 1_455 2_655
Ge4 K1 Ge4 105.22(4) 1_455 2_655
Ge1 K1 Ge4 100.85(3) . 2_655
Ge8 K1 Ge8 102.88(4) 2_655 1_455
Ge5 K1 Ge8 117.90(4) . 1_455
Ge2 K1 Ge8 40.48(2) 1_455 1_455
Ge4 K1 Ge8 42.01(2) 1_455 1_455
Ge1 K1 Ge8 160.60(5) . 1_455
Ge4 K1 Ge8 83.52(3) 2_655 1_455
Ge8 K1 K1 56.39(3) 2_655 2
Ge5 K1 K1 134.56(7) . 2
Ge2 K1 K1 84.86(4) 1_455 2
Ge4 K1 K1 54.88(3) 1_455 2
Ge1 K1 K1 147.40(5) . 2
Ge4 K1 K1 50.34(3) 2_655 2
Ge8 K1 K1 46.49(3) 1_455 2
C5 O6 C15 110.0(4) . .
C5 O6 K2 111.9(3) . .
C15 O6 K2 116.6(3) . .
C13 O5 C9 110.0(4) . .
C13 O5 K2 113.3(3) . .
C9 O5 K2 118.7(3) . .
C8 O4 C1 111.4(4) . .
C8 O4 K2 121.7(3) . .
C1 O4 K2 116.8(3) . .
C12 O3 C7 111.3(4) . .
C12 O3 K2 116.3(3) . .
C7 O3 K2 116.4(3) . .
C3 O2 C2 111.0(4) . .
C3 O2 K2 115.2(3) . .
C2 O2 K2 115.4(3) . .
C17 O1 C18 111.6(4) . .
C17 O1 K2 115.6(3) . .
C18 O1 K2 111.9(3) . .
C14 N2 C16 110.2(4) . .
C14 N2 C6 109.0(4) . .
C16 N2 C6 109.6(4) . .
C14 N2 K2 110.1(3) . .
C16 N2 K2 106.2(3) . .
C6 N2 K2 111.6(3) . .
C10 N1 C4 109.7(4) . .
C10 N1 C11 108.7(4) . .
C4 N1 C11 110.4(4) . .
C10 N1 K2 112.0(3) . .
C4 N1 K2 106.4(3) . .
C11 N1 K2 109.7(3) . .
O4 C1 C4 109.6(5) . .
O2 C2 C10 109.0(4) . .
O2 C3 C13 109.5(4) . .
N1 C4 C1 115.4(4) . .
O6 C5 C8 110.4(4) . .
N2 C6 C15 114.3(5) . .
O3 C7 C14 108.9(4) . .
O4 C8 C5 109.9(4) . .
O5 C9 C16 109.2(4) . .
N1 C10 C2 112.8(4) . .
N1 C11 C17 112.6(5) . .
O3 C12 C18 109.0(5) . .
O5 C13 C3 109.2(4) . .
N2 C14 C7 113.5(5) . .
O6 C15 C6 109.6(5) . .
N2 C16 C9 114.9(5) . .
O1 C17 C11 110.2(5) . .
O1 C18 C12 110.1(5) . .
C22 C19 N5 117.3(8) . .
N3 C20 C25 134.5(16) . 2_545
C26 C21 N6 110.4(10) . .
C19 C22 N4 112.4(8) . .
N8 C23 C24 173(10) . .
N8 C23 K3 87(3) . .
C24 C23 K3 98(4) . .
N7 C24 C23 110(5) . .
N7 C24 N10 32.0(16) . .
C23 C24 N10 128(7) . .
N7 C24 K3 56(3) . .
C23 C24 K3 54(3) . .
N10 C24 K3 77(2) . .
C20 C25 N9 78.1(19) 2_545 2_545
N8 C26 C21 139.6(14) 2_655 .
C23 N8 K3 66(3) . .

loop_
_geom_bond_atom_site_label_1
_geom_bond_atom_site_label_2
_geom_bond_distance
_geom_bond_site_symmetry_2
Ge1 Ge9 2.5567(8) .
Ge1 Ge3 2.6098(8) .
Ge1 Ge5 2.6648(8) .
Ge1 Ge4 2.7948(8) .
Ge1 Ge6 2.8563(8) .
Ge1 K1 3.7110(15) .
Ge1 K3 3.8907(18) 2_655
Ge2 Ge8 2.5515(8) .
Ge2 Ge7 2.5982(8) .
Ge2 Ge9 2.5991(8) .
Ge2 Ge6 2.7659(8) .
Ge2 Ge4 2.8216(8) .
Ge2 K1 3.4421(15) 1_655
Ge3 Ge3 2.5114(11) 2_655
Ge3 Ge8 2.5216(8) .
Ge3 Ge5 2.5391(8) .
Ge3 Ge4 2.5976(8) .
Ge3 K3 3.4264(18) .
Ge4 Ge9 2.5856(8) .
Ge4 Ge8 2.6792(8) .
Ge4 K1 3.5950(15) 1_655
Ge4 K3 3.6232(19) 2_655
Ge4 K1 3.8199(17) 2_655
Ge5 Ge6 2.5621(8) .
Ge5 Ge7 2.6356(8) .
Ge5 K1 3.3944(15) .
Ge5 K3 3.764(2) .
Ge6 Ge9 2.5832(8) .
Ge6 Ge7 2.5968(8) .
Ge7 Ge8 2.6341(8) .
Ge8 K1 3.3525(15) 2_655
Ge8 K1 3.8498(16) 1_655
K3 C23 2.77(6) .
K3 N8 3.023(14) .
K3 C24 3.38(7) .
K3 Ge4 3.6232(19) 2_655
K3 Ge1 3.8907(18) 2_655
K2 O4 2.773(4) .
K2 O5 2.786(4) .
K2 O3 2.840(4) .
K2 O2 2.848(4) .
K2 O1 2.889(4) .
K2 O6 2.914(4) .
K2 N2 2.973(4) .
K2 N1 3.000(4) .
K1 Ge8 3.3525(15) 2_655
K1 Ge2 3.4421(15) 1_455
K1 Ge4 3.5950(15) 1_455
K1 Ge4 3.8199(17) 2_655
K1 Ge8 3.8498(16) 1_455
K1 K1 4.506(3) 2
O6 C5 1.422(6) .
O6 C15 1.435(7) .
O5 C13 1.419(6) .
O5 C9 1.443(6) .
O4 C8 1.420(6) .
O4 C1 1.431(7) .
O3 C12 1.414(7) .
O3 C7 1.438(7) .
O2 C3 1.421(6) .
O2 C2 1.425(6) .
O1 C17 1.413(7) .
O1 C18 1.418(7) .
N2 C14 1.461(7) .
N2 C16 1.470(7) .
N2 C6 1.469(7) .
N1 C10 1.473(7) .
N1 C4 1.471(7) .
N1 C11 1.477(7) .
C1 C4 1.508(8) .
C2 C10 1.494(8) .
C3 C13 1.515(8) .
C5 C8 1.481(8) .
C6 C15 1.508(8) .
C7 C14 1.506(9) .
C9 C16 1.510(8) .
C11 C17 1.507(8) .
C12 C18 1.496(9) .
C19 C22 1.389(13) .
C19 N5 1.427(9) .
C20 N3 1.421(13) .
C20 C25 1.50(3) 2_545
C21 C26 1.40(2) .
C21 N6 1.458(10) .
C22 N4 1.513(12) .
C23 N8 1.355(19) .
C23 C24 1.58(2) .
C24 N7 1.35(6) .
C24 N10 2.00(6) .
C25 C20 1.50(3) 2_545
C25 N9 1.65(4) 2_545
C26 N8 1.27(2) 2_655
N9 C25 1.65(4) 2_545
